data_7206134
loop_
_publ_author_name
'Grobelny, Pawel'
'Mukherjee, Arijit'
'Desiraju, Gautam R.'

_publ_section_title
;
 Drug-drug co-crystals: Temperature-dependent proton mobility in the
 molecular complex of isoniazid with 4-aminosalicylic acid
;
_journal_issue 13
_journal_name_full CrystEngComm
_journal_page_first 4358
_journal_paper_doi 10.1039/c0ce00842g
_journal_volume 13
_journal_year 2011
_chemical_compound_source 'see text'
_chemical_formula_moiety 'C7 H7 N O3, C6 H7 N3 O'
_chemical_formula_sum 'C13 H14 N4 O4'
_chemical_formula_weight 290.28
_chemical_name_common 'Isoniazid:4-aminosalicylic acid co-crystal'
_chemical_name_systematic ?
_space_group_IT_number 33
_symmetry_cell_setting orthorhombic
_symmetry_Int_Tables_number 33
_symmetry_space_group_name_Hall 'P 2c -2n'
_symmetry_space_group_name_H-M 'P n a 21'
_atom_sites_solution_hydrogens geom
_atom_sites_solution_primary direct
_atom_sites_solution_secondary difmap
_cell_angle_alpha 90
_cell_angle_beta 90
_cell_angle_gamma 90
_cell_formula_units_Z 8
_cell_length_a 21.942(2)
_cell_length_b 16.515(2)
_cell_length_c 7.3435(8)
_cell_measurement_reflns_used 6233
_cell_measurement_temperature 280
_cell_measurement_theta_max 27.5
_cell_measurement_theta_min 2.2
_cell_volume 2661.1(5)
_computing_publication_material 'PLATON (Spek, 2003)'
_computing_structure_refinement 'SHELXL-97 (Sheldrick, 2008)'
_diffrn_ambient_temperature 280
_diffrn_detector CCD
_diffrn_detector_area_resol_mean 13.6612
_diffrn_measured_fraction_theta_full 0.998
_diffrn_measured_fraction_theta_max 0.998
_diffrn_measurement_details
;
scan:
Number of images: 180
Slice: -60.0000 - 120.0000
Image width: 1.0000
Exp time: 16.0000
Rotation axis: Omega
Omega: 0.0000
Chi: 54.0000
Phi: 0.0000
XTD: 49.4255
2theta: 29.5752
scan:
Number of images: 180
Slice: -60.0000 - 120.0000
Image width: 1.0000
Exp time: 16.0000
Rotation axis: Omega
Omega: 0.0000
Chi: 54.0000
Phi: 120.0000
XTD: 49.4255
2theta: 29.5752
scan:
Number of images: 180
Slice: -60.0000 - 120.0000
Image width: 1.0000
Exp time: 16.0000
Rotation axis: Omega
Omega: 0.0000
Chi: 54.0000
Phi: 240.0000
XTD: 49.4255
2theta: 29.5752

;
_diffrn_measurement_device
;
XtaLABmini: Fixed Chi 2 circle
;
_diffrn_measurement_device_type
;
Rigaku Mercury375R (2x2 bin mode)
;
_diffrn_measurement_method 'profile data from \w-scans'
_diffrn_measurement_specimen_support Fiber
_diffrn_orient_matrix_type d*Trek
_diffrn_orient_matrix_UB_11 0.015029
_diffrn_orient_matrix_UB_12 -0.134298
_diffrn_orient_matrix_UB_13 0.016789
_diffrn_orient_matrix_UB_21 0.060103
_diffrn_orient_matrix_UB_22 0.007002
_diffrn_orient_matrix_UB_23 0.002210
_diffrn_orient_matrix_UB_31 -0.002291
_diffrn_orient_matrix_UB_32 0.005394
_diffrn_orient_matrix_UB_33 0.045196
_diffrn_radiation_monochromator 'Graphite Monochromator'
_diffrn_radiation_probe x-ray
_diffrn_radiation_type MoK\a
_diffrn_radiation_wavelength 0.71075
_diffrn_reflns_av_R_equivalents 0.0582
_diffrn_reflns_av_sigmaI/netI 0.0264
_diffrn_reflns_limit_h_max 28
_diffrn_reflns_limit_h_min -28
_diffrn_reflns_limit_k_max 21
_diffrn_reflns_limit_k_min -21
_diffrn_reflns_limit_l_max 9
_diffrn_reflns_limit_l_min -9
_diffrn_reflns_number 27333
_diffrn_reflns_theta_full 27.50
_diffrn_reflns_theta_max 27.50
_diffrn_reflns_theta_min 1.54
_diffrn_source 'Sealed Tube'
_diffrn_source_current 12.0
_diffrn_source_power 0.6
_diffrn_source_voltage 50.0
_exptl_absorpt_coefficient_mu 0.110
_exptl_absorpt_correction_T_max 0.9837
_exptl_absorpt_correction_T_min 0.9572
_exptl_absorpt_correction_type multi-scan
_exptl_absorpt_process_details 'Jacobson, R. (1998) Private communication'
_exptl_crystal_colour Yellow
_exptl_crystal_density_diffrn 1.449
_exptl_crystal_density_method 'Not Measured'
_exptl_crystal_description Block
_exptl_crystal_F_000 1216
_exptl_crystal_size_max 0.40
_exptl_crystal_size_mid 0.30
_exptl_crystal_size_min 0.15
_refine_diff_density_max 0.196
_refine_diff_density_min -0.181
_refine_diff_density_rms 0.057
_refine_ls_extinction_method none
_refine_ls_goodness_of_fit_ref 1.182
_refine_ls_hydrogen_treatment refall
_refine_ls_matrix_type full
_refine_ls_number_parameters 492
_refine_ls_number_reflns 3298
_refine_ls_number_restraints 1
_refine_ls_restrained_S_all 1.182
_refine_ls_R_factor_all 0.0551
_refine_ls_R_factor_gt 0.0471
_refine_ls_shift/su_max 0.001
_refine_ls_shift/su_mean 0.000
_refine_ls_structure_factor_coef Fsqd
_refine_ls_weighting_details 'calc w=1/[\s^2^(Fo^2^)+(0.0761P)^2^+0.2437P] where P=(Fo^2^+2Fc^2^)/3'
_refine_ls_weighting_scheme calc
_refine_ls_wR_factor_gt 0.1262
_refine_ls_wR_factor_ref 0.1393
_reflns_number_gt 2992
_reflns_number_total 3298
_reflns_threshold_expression >2\s(I)
_cod_data_source_file c0ce00842g.txt
_cod_data_source_block datam10
_cod_depositor_comments
;
The following automatic conversions were performed:

'_symmetry_cell_setting' value 'Orthorhombic' changed to
'orthorhombic' according to
/home/saulius/struct/CIF-dictionaries/cif_core.dic dictionary named
'cif_core.dic' version 2.4.1 from 2010-06-29.

Automatic conversion script
Id: cif_fix_values 1715 2011-07-08 13:25:40Z adriana 
;
_cod_database_code 7206134

loop_
_symmetry_equiv_pos_site_id
_symmetry_equiv_pos_as_xyz
1 x,y,z
2 -x,-y,1/2+z
3 1/2-x,1/2+y,1/2+z
4 1/2+x,1/2-y,z

loop_
_atom_site_aniso_label
_atom_site_aniso_U_11
_atom_site_aniso_U_22
_atom_site_aniso_U_33
_atom_site_aniso_U_23
_atom_site_aniso_U_13
_atom_site_aniso_U_12
O3 0.0421(11) 0.0416(11) 0.106(2) -0.0085(14) -0.0055(14) -0.0065(9)
O4 0.0366(10) 0.0424(11) 0.101(2) 0.0028(15) -0.0058(14) 0.0003(9)
O5 0.0325(10) 0.0487(12) 0.0773(17) -0.0020(12) -0.0092(11) -0.0078(9)
N7 0.0565(18) 0.0359(13) 0.086(3) -0.0001(16) -0.0083(18) 0.0008(12)
C13 0.0338(12) 0.0357(13) 0.0443(15) -0.0017(13) 0.0013(12) -0.0042(10)
C14 0.0309(13) 0.0458(16) 0.0412(14) 0.0016(13) 0.0019(12) -0.0056(11)
C15 0.0308(12) 0.0454(16) 0.0437(16) 0.0048(13) -0.0012(12) -0.0006(11)
C16 0.0417(15) 0.0379(14) 0.0420(16) 0.0004(13) 0.0016(13) -0.0003(11)
C17 0.0386(14) 0.0409(15) 0.0463(17) -0.0045(14) -0.0020(14) -0.0068(12)
C18 0.0301(13) 0.0421(14) 0.0449(17) -0.0032(14) -0.0007(12) -0.0016(11)
C19 0.0359(14) 0.0410(15) 0.0576(18) -0.0006(15) -0.0015(14) -0.0039(11)
O6 0.0481(13) 0.0398(11) 0.098(2) -0.0002(13) 0.0069(14) -0.0108(10)
O7 0.0448(12) 0.0336(10) 0.098(2) 0.0061(13) 0.0126(14) 0.0037(8)
O8 0.0310(10) 0.0620(15) 0.0823(19) 0.0085(14) 0.0027(11) -0.0059(10)
N8 0.0554(18) 0.0424(15) 0.076(2) -0.0035(16) 0.0055(18) 0.0158(14)
C20 0.0306(12) 0.0381(14) 0.0435(14) -0.0010(13) 0.0010(12) 0.0005(10)
C21 0.0303(13) 0.0505(17) 0.0471(17) 0.0039(14) -0.0025(12) -0.0032(11)
C22 0.0326(14) 0.055(2) 0.0478(17) 0.0039(15) 0.0016(13) 0.0106(13)
C23 0.0421(15) 0.0444(15) 0.0425(15) 0.0015(14) -0.0001(14) 0.0106(12)
C24 0.0375(15) 0.0386(16) 0.0527(19) -0.0013(14) 0.0034(14) 0.0015(12)
C25 0.0333(14) 0.0379(14) 0.0481(18) -0.0041(13) 0.0020(13) 0.0010(11)
C26 0.0407(15) 0.0380(15) 0.0566(19) -0.0036(15) -0.0002(14) -0.0048(12)
O1 0.0370(11) 0.0484(12) 0.100(2) 0.0097(15) 0.0100(14) 0.0076(9)
N1 0.0420(13) 0.0395(12) 0.0566(16) -0.0018(13) 0.0015(12) 0.0001(10)
N2 0.0359(13) 0.0388(13) 0.100(3) 0.0000(17) 0.0094(17) 0.0037(10)
N3 0.0509(16) 0.0379(14) 0.125(4) 0.005(2) 0.008(2) 0.0008(12)
C1 0.0396(15) 0.0481(16) 0.0539(19) 0.0082(16) -0.0025(14) 0.0023(13)
C2 0.0327(13) 0.0425(16) 0.0497(19) 0.0006(14) -0.0028(13) 0.0001(12)
C3 0.0320(13) 0.0431(14) 0.0384(14) 0.0001(13) 0.0048(12) 0.0008(10)
C4 0.0314(13) 0.0520(16) 0.0499(17) 0.0002(15) -0.0006(13) 0.0009(12)
C5 0.0364(15) 0.0461(16) 0.060(2) -0.0050(16) -0.0017(14) -0.0076(13)
C6 0.0338(14) 0.0454(15) 0.0555(19) 0.0042(16) 0.0074(14) 0.0049(12)
O2 0.0374(12) 0.0481(13) 0.104(2) 0.0043(15) -0.0044(14) -0.0110(9)
N4 0.0427(14) 0.0341(12) 0.0604(16) 0.0042(13) -0.0067(13) -0.0029(10)
N5 0.0402(14) 0.0315(12) 0.075(2) 0.0012(14) -0.0066(14) -0.0038(10)
N6 0.0590(18) 0.0315(13) 0.091(3) 0.0014(17) -0.006(2) -0.0032(11)
C7 0.0341(14) 0.0407(15) 0.0591(19) 0.0031(15) 0.0025(14) -0.0063(12)
C8 0.0339(14) 0.0415(17) 0.0474(19) -0.0025(13) 0.0011(12) 0.0003(12)
C9 0.0332(13) 0.0352(13) 0.0425(14) 0.0008(13) -0.0045(12) -0.0044(10)
C10 0.0294(12) 0.0428(15) 0.0515(17) -0.0012(14) -0.0009(12) -0.0029(11)
C11 0.0376(15) 0.0411(15) 0.0576(19) -0.0024(14) -0.0049(14) 0.0016(12)
C12 0.0395(15) 0.0376(13) 0.0481(16) 0.0001(14) -0.0035(13) -0.0045(11)

loop_
_atom_site_label
_atom_site_type_symbol
_atom_site_thermal_displace_type
_atom_site_fract_x
_atom_site_fract_y
_atom_site_fract_z
_atom_site_occupancy
_atom_site_U_iso_or_equiv
_atom_site_calc_flag
_atom_site_refinement_flags
O3 O Uani 0.42365(10) 0.00483(13) 0.1154(5) 1.000 0.0632(8) . .
O4 O Uani 0.51998(10) 0.03866(14) 0.1736(5) 1.000 0.0600(8) . .
O5 O Uani 0.34691(9) 0.11889(14) 0.0386(4) 1.000 0.0528(8) . .
N7 N Uani 0.40849(15) 0.39157(17) 0.1419(6) 1.000 0.0595(12) . .
C13 C Uani 0.44843(12) 0.14297(17) 0.1494(4) 1.000 0.0379(8) . .
C14 C Uani 0.39094(12) 0.17164(18) 0.0939(4) 1.000 0.0393(8) . .
C15 C Uani 0.37803(13) 0.25337(18) 0.0914(4) 1.000 0.0400(9) . .
C16 C Uani 0.42183(13) 0.31028(17) 0.1428(5) 1.000 0.0405(9) . .
C17 C Uani 0.47922(14) 0.28292(18) 0.2029(4) 1.000 0.0419(9) . .
C18 C Uani 0.49179(12) 0.20080(18) 0.2038(4) 1.000 0.0390(9) . .
C19 C Uani 0.46289(13) 0.05663(18) 0.1462(5) 1.000 0.0448(9) . .
O6 O Uani 0.18269(11) 0.00845(14) 0.4797(5) 1.000 0.0620(9) . .
O7 O Uani 0.27791(10) 0.03915(13) 0.4005(5) 1.000 0.0588(8) . .
O8 O Uani 0.10174(10) 0.11974(17) 0.4899(4) 1.000 0.0584(9) . .
N8 N Uani 0.16845(16) 0.39385(18) 0.4204(6) 1.000 0.0579(10) . .
C20 C Uani 0.20689(12) 0.14572(16) 0.4183(4) 1.000 0.0374(8) . .
C21 C Uani 0.14757(13) 0.17307(19) 0.4537(5) 1.000 0.0426(9) . .
C22 C Uani 0.13510(14) 0.2554(2) 0.4541(5) 1.000 0.0451(10) . .
C23 C Uani 0.18005(13) 0.31224(18) 0.4173(5) 1.000 0.0430(9) . .
C24 C Uani 0.23886(14) 0.28440(19) 0.3733(5) 1.000 0.0429(10) . .
C25 C Uani 0.25126(14) 0.20348(18) 0.3734(4) 1.000 0.0398(9) . .
C26 C Uani 0.22175(14) 0.05904(18) 0.4342(5) 1.000 0.0451(9) . .
O1 O Uani 0.37673(10) 0.39721(14) 0.6637(5) 1.000 0.0618(9) . .
N1 N Uani 0.45726(12) 0.11482(15) 0.6612(4) 1.000 0.0460(8) . .
N2 N Uani 0.47714(12) 0.41864(16) 0.6515(6) 1.000 0.0582(12) . .
N3 N Uani 0.47252(15) 0.50416(18) 0.6497(9) 1.000 0.0713(15) . .
C1 C Uani 0.50089(14) 0.1647(2) 0.7201(5) 1.000 0.0472(10) . .
C2 C Uani 0.49503(13) 0.24778(19) 0.7219(5) 1.000 0.0416(9) . .
C3 C Uani 0.44078(12) 0.28161(16) 0.6618(4) 1.000 0.0378(8) . .
C4 C Uani 0.39485(14) 0.2302(2) 0.6028(5) 1.000 0.0444(9) . .
C5 C Uani 0.40480(14) 0.1478(2) 0.6042(5) 1.000 0.0475(10) . .
C6 C Uani 0.42850(13) 0.37092(19) 0.6586(5) 1.000 0.0449(9) . .
O2 O Uani 0.11406(11) 0.10723(14) 0.9181(5) 1.000 0.0632(9) . .
N4 N Uani 0.20144(11) 0.38567(14) 0.9095(5) 1.000 0.0457(8) . .
N5 N Uani 0.21483(13) 0.08215(15) 0.9326(5) 1.000 0.0489(9) . .
N6 N Uani 0.20922(16) -0.00350(17) 0.9311(7) 1.000 0.0605(12) . .
C7 C Uani 0.24280(14) 0.33451(19) 0.8457(5) 1.000 0.0446(9) . .
C8 C Uani 0.23451(13) 0.25109(19) 0.8476(5) 1.000 0.0409(10) . .
C9 C Uani 0.18093(12) 0.22079(15) 0.9182(4) 1.000 0.0370(8) . .
C10 C Uani 0.13734(13) 0.2740(2) 0.9814(5) 1.000 0.0412(9) . .
C11 C Uani 0.14907(13) 0.35668(19) 0.9757(5) 1.000 0.0454(9) . .
C12 C Uani 0.16700(13) 0.13101(18) 0.9232(5) 1.000 0.0417(8) . .
H4O H Uiso 0.530(3) -0.018(3) 0.164(10) 1.000 0.11(2) . .
H5O H Uiso 0.3629(18) 0.068(2) 0.068(7) 1.000 0.065(12) . .
H7A H Uiso 0.4390(19) 0.429(3) 0.156(7) 1.000 0.067(12) . .
H7B H Uiso 0.372(3) 0.410(4) 0.068(11) 1.000 0.13(2) . .
H15 H Uiso 0.3360(18) 0.270(2) 0.058(6) 1.000 0.059(11) . .
H17 H Uiso 0.5105(14) 0.3198(18) 0.229(5) 1.000 0.036(8) . .
H18 H Uiso 0.5281(13) 0.1749(17) 0.246(4) 1.000 0.030(8) . .
H7O H Uiso 0.287(3) -0.027(4) 0.405(11) 1.000 0.14(2) . .
H8A H Uiso 0.135(2) 0.409(2) 0.467(7) 1.000 0.063(13) . .
H8B H Uiso 0.200(2) 0.430(3) 0.417(7) 1.000 0.074(14) . .
H8O H Uiso 0.132(3) 0.071(3) 0.491(10) 1.000 0.12(2) . .
H22 H Uiso 0.1029(19) 0.276(2) 0.485(6) 1.000 0.064(12) . .
H24 H Uiso 0.2698(19) 0.323(3) 0.353(7) 1.000 0.072(14) . .
H25 H Uiso 0.2934(16) 0.182(2) 0.351(6) 1.000 0.054(10) . .
H1 H Uiso 0.5362(14) 0.129(2) 0.759(5) 1.000 0.042(9) . .
H2 H Uiso 0.5269(18) 0.281(2) 0.760(6) 1.000 0.064(12) . .
H2N H Uiso 0.5132(18) 0.400(2) 0.625(7) 1.000 0.063(12) . .
H3A H Uiso 0.443(3) 0.518(4) 0.546(10) 1.000 0.12(2) . .
H3B H Uiso 0.455(3) 0.513(4) 0.751(10) 1.000 0.10(2) . .
H4 H Uiso 0.3544(18) 0.253(2) 0.564(6) 1.000 0.065(12) . .
H5 H Uiso 0.3754(16) 0.109(2) 0.569(6) 1.000 0.050(10) . .
H5N H Uiso 0.256(2) 0.098(3) 0.950(8) 1.000 0.086(15) . .
H6A H Uiso 0.186(3) -0.018(3) 1.032(8) 1.000 0.089(17) . .
H6B H Uiso 0.190(3) -0.023(4) 0.835(9) 1.000 0.10(2) . .
H7 H Uiso 0.2766(14) 0.3506(18) 0.802(5) 1.000 0.033(8) . .
H8 H Uiso 0.2623(17) 0.218(2) 0.801(6) 1.000 0.051(10) . .
H10 H Uiso 0.1000(16) 0.253(2) 1.037(5) 1.000 0.049(10) . .
H11 H Uiso 0.1186(17) 0.401(2) 1.029(6) 1.000 0.055(10) . .

loop_
_atom_type_symbol
_atom_type_description
_atom_type_scat_dispersion_real
_atom_type_scat_dispersion_imag
_atom_type_scat_source
O O 0.0106 0.0060 'International Tables Vol C Tables 4.2.6.8 and 6.1.1.4'
N N 0.0061 0.0033 'International Tables Vol C Tables 4.2.6.8 and 6.1.1.4'
H H 0.0000 0.0000 'International Tables Vol C Tables 4.2.6.8 and 6.1.1.4'
C C 0.0033 0.0016 'International Tables Vol C Tables 4.2.6.8 and 6.1.1.4'

loop_
_geom_angle_atom_site_label_1
_geom_angle_atom_site_label_2
_geom_angle_atom_site_label_3
_geom_angle
_geom_angle_site_symmetry_1
_geom_angle_site_symmetry_2
_geom_angle_site_symmetry_3
_geom_angle_publ_flag
C19 O4 H4O 115(4) . . . no
C14 O5 H5O 104(2) . . . no
C26 O7 H7O 114(3) . . . no
C21 O8 H8O 92(3) . . . no
C16 N7 H7A 120(3) . . . no
H7A N7 H7B 116(5) . . . no
C16 N7 H7B 118(4) . . . no
C23 N8 H8B 120(3) . . . no
C23 N8 H8A 117(2) . . . no
H8A N8 H8B 118(4) . . . no
C1 N1 C5 117.8(3) . . . yes
N3 N2 C6 122.3(3) . . . yes
N3 N2 H2N 115(2) . . . no
C6 N2 H2N 122(2) . . . no
H3A N3 H3B 109(6) . . . no
N2 N3 H3A 106(4) . . . no
N2 N3 H3B 101(4) . . . no
C7 N4 C11 119.3(3) . . . yes
N6 N5 C12 122.5(3) . . . yes
C12 N5 H5N 126(3) . . . no
N6 N5 H5N 111(3) . . . no
N5 N6 H6B 114(4) . . . no
N5 N6 H6A 107(3) . . . no
H6A N6 H6B 106(6) . . . no
C14 C13 C18 117.4(3) . . . no
C18 C13 C19 121.4(2) . . . no
C14 C13 C19 121.2(3) . . . no
O5 C14 C15 118.4(2) . . . yes
C13 C14 C15 121.1(3) . . . no
O5 C14 C13 120.4(3) . . . yes
C14 C15 C16 120.9(3) . . . no
C15 C16 C17 119.0(3) . . . no
N7 C16 C15 120.7(3) . . . yes
N7 C16 C17 120.4(3) . . . yes
C16 C17 C18 119.6(3) . . . no
C13 C18 C17 122.0(3) . . . no
O4 C19 C13 115.4(3) . . . yes
O3 C19 C13 121.9(3) . . . yes
O3 C19 O4 122.8(3) . . . yes
C16 C15 H15 121(2) . . . no
C14 C15 H15 117.7(19) . . . no
C18 C17 H17 119.3(18) . . . no
C16 C17 H17 120.7(18) . . . no
C13 C18 H18 110.6(17) . . . no
C17 C18 H18 127.3(17) . . . no
C25 C20 C26 121.7(3) . . . no
C21 C20 C26 120.3(3) . . . no
C21 C20 C25 118.0(3) . . . no
O8 C21 C22 119.2(3) . . . yes
C20 C21 C22 120.0(3) . . . no
O8 C21 C20 120.9(3) . . . yes
C21 C22 C23 121.5(3) . . . no
N8 C23 C22 122.0(3) . . . yes
N8 C23 C24 119.7(3) . . . yes
C22 C23 C24 118.4(3) . . . no
C23 C24 C25 120.2(3) . . . no
C20 C25 C24 121.9(3) . . . no
O7 C26 C20 116.2(3) . . . yes
O6 C26 O7 122.4(3) . . . yes
O6 C26 C20 121.5(3) . . . yes
C21 C22 H22 125(2) . . . no
C23 C22 H22 113(2) . . . no
C25 C24 H24 121(3) . . . no
C23 C24 H24 118(3) . . . no
C20 C25 H25 116(2) . . . no
C24 C25 H25 122.0(19) . . . no
N1 C1 C2 123.4(3) . . . yes
C1 C2 C3 118.6(3) . . . no
C2 C3 C6 123.7(3) . . . no
C2 C3 C4 118.5(3) . . . no
C4 C3 C6 117.8(3) . . . no
C3 C4 C5 119.1(3) . . . no
N1 C5 C4 122.7(3) . . . yes
N2 C6 C3 116.1(3) . . . yes
O1 C6 C3 121.2(3) . . . yes
O1 C6 N2 122.7(3) . . . yes
N1 C1 H1 106.3(19) . . . no
C2 C1 H1 130.3(19) . . . no
C3 C2 H2 120(2) . . . no
C1 C2 H2 121(2) . . . no
C3 C4 H4 120(2) . . . no
C5 C4 H4 121(2) . . . no
N1 C5 H5 113(2) . . . no
C4 C5 H5 124(2) . . . no
N4 C7 C8 122.6(3) . . . yes
C7 C8 C9 118.4(3) . . . no
C8 C9 C10 119.1(3) . . . no
C10 C9 C12 118.4(3) . . . no
C8 C9 C12 122.5(3) . . . no
C9 C10 C11 119.2(3) . . . no
N4 C11 C10 121.5(3) . . . yes
O2 C12 C9 120.3(3) . . . yes
N5 C12 C9 115.9(2) . . . yes
O2 C12 N5 123.8(3) . . . yes
N4 C7 H7 122(2) . . . no
C8 C7 H7 115(2) . . . no
C7 C8 H8 121(2) . . . no
C9 C8 H8 121(2) . . . no
C9 C10 H10 120(2) . . . no
C11 C10 H10 121(2) . . . no
N4 C11 H11 115.3(19) . . . no
C10 C11 H11 123.2(19) . . . no

loop_
_geom_bond_atom_site_label_1
_geom_bond_atom_site_label_2
_geom_bond_distance
_geom_bond_site_symmetry_1
_geom_bond_site_symmetry_2
_geom_bond_publ_flag
O3 C19 1.235(4) . . yes
O4 C19 1.303(4) . . yes
O5 C14 1.363(4) . . yes
O4 H4O 0.96(5) . . no
O5 H5O 0.94(4) . . no
O6 C26 1.243(4) . . yes
O7 C26 1.299(4) . . yes
O8 C21 1.363(4) . . yes
O7 H7O 1.11(7) . . no
O8 H8O 1.04(6) . . no
O1 C6 1.217(4) . . yes
O2 C12 1.227(4) . . yes
N7 C16 1.374(4) . . yes
N7 H7A 0.92(5) . . no
N7 H7B 1.01(7) . . no
N8 C23 1.372(4) . . yes
N8 H8B 0.91(5) . . no
N8 H8A 0.85(5) . . no
N1 C5 1.341(4) . . yes
N1 C1 1.335(4) . . yes
N2 C6 1.328(4) . . yes
N2 N3 1.416(4) . . yes
N2 H2N 0.87(4) . . no
N3 H3B 0.85(7) . . no
N3 H3A 1.03(7) . . no
N4 C11 1.336(4) . . yes
N4 C7 1.326(4) . . yes
N5 C12 1.326(4) . . yes
N5 N6 1.420(4) . . yes
N5 H5N 0.95(5) . . no
N6 H6A 0.93(6) . . no
N6 H6B 0.88(6) . . no
C13 C14 1.408(4) . . no
C13 C19 1.461(4) . . no
C13 C18 1.406(4) . . no
C14 C15 1.379(4) . . no
C15 C16 1.396(4) . . no
C16 C17 1.409(4) . . no
C17 C18 1.384(4) . . no
C15 H15 0.99(4) . . no
C17 H17 0.94(3) . . no
C18 H18 0.96(3) . . no
C20 C26 1.473(4) . . no
C20 C25 1.402(4) . . no
C20 C21 1.402(4) . . no
C21 C22 1.387(5) . . no
C22 C23 1.388(4) . . no
C23 C24 1.408(4) . . no
C24 C25 1.364(4) . . no
C22 H22 0.82(4) . . no
C24 H24 0.94(5) . . no
C25 H25 1.00(4) . . no
C1 C2 1.378(5) . . no
C2 C3 1.387(4) . . no
C3 C4 1.387(4) . . no
C3 C6 1.500(4) . . no
C4 C5 1.378(5) . . no
C1 H1 1.02(3) . . no
C2 H2 0.93(4) . . no
C4 H4 1.01(4) . . no
C5 H5 0.95(3) . . no
C7 C8 1.390(4) . . no
C8 C9 1.379(4) . . no
C9 C10 1.379(4) . . no
C9 C12 1.514(4) . . no
C10 C11 1.390(5) . . no
C7 H7 0.85(3) . . no
C8 H8 0.89(4) . . no
C10 H10 0.98(4) . . no
C11 H11 1.07(4) . . no

loop_
_geom_contact_atom_site_label_1
_geom_contact_atom_site_label_2
_geom_contact_distance
_geom_contact_site_symmetry_1
_geom_contact_site_symmetry_2
_geom_contact_publ_flag
O1 C7 3.390(4) . . no
O1 O6 3.234(4) . 3_555 no
O1 N6 3.027(5) . 3_554 no
O1 N3 2.747(4) . . no
O2 N3 3.066(5) . 3_545 no
O2 O8 3.163(5) . . no
O2 N6 2.777(4) . . no
O3 C1 3.342(4) . 2_654 no
O3 N8 3.081(4) . 3_544 no
O3 O5 2.589(3) . . no
O4 C1 3.407(4) . 2_654 no
O4 N1 2.585(3) . 2_654 no
O5 O3 2.589(3) . . no
O5 N5 3.062(4) . 1_554 no
O6 O8 2.557(3) . . no
O6 O1 3.234(4) . 3_544 no
O6 N7 3.025(4) . 3_545 no
O7 N4 2.576(3) . 3_544 no
O8 N2 3.047(4) . 4_455 no
O8 O6 2.557(3) . . no
O8 O2 3.163(5) . . no
O1 H7 2.54(3) . . no
O1 H3B 2.65(7) . . no
O1 H3A 2.62(7) . . no
O1 H4 2.54(3) . . no
O1 H6A 2.19(6) . 3_554 no
O2 H6B 2.79(7) . . no
O2 H10 2.58(3) . . no
O2 H3A 2.15(7) . 3_545 no
O2 H2 2.90(4) . 4_455 no
O2 H6A 2.73(6) . . no
O3 H1 2.60(3) . 2_654 no
O3 H8A 2.31(4) . 3_544 no
O3 H5O 1.73(4) . . no
O4 H11 2.61(4) . 4_554 no
O4 H18 2.32(3) . . no
O5 H5N 2.13(5) . 1_554 no
O5 H25 2.78(4) . . no
O6 H8O 1.52(6) . . no
O6 H6B 2.67(7) . . no
O6 H7B 2.12(7) . 3_545 no
O7 H5 2.73(4) . . no
O7 H25 2.41(3) . . no
O8 H2N 2.21(4) . 4_455 no
O8 H3B 2.78(7) . 3_544 no
N1 C19 3.332(4) . 2_655 no
N1 O4 2.585(3) . 2_655 no
N2 O8 3.047(4) . 4_555 no
N3 O2 3.066(5) . 3_554 no
N3 N7 3.128(5) . 2_665 no
N3 O1 2.747(4) . . no
N4 C26 3.327(4) . 3_555 no
N4 O7 2.576(3) . 3_555 no
N5 O5 3.062(4) . 1_556 no
N6 N8 3.176(5) . 3_545 no
N6 O1 3.027(5) . 3_545 no
N6 O2 2.777(4) . . no
N7 O6 3.025(4) . 3_554 no
N7 N3 3.128(5) . 2_664 no
N8 O3 3.081(4) . 3_555 no
N8 C11 3.350(6) . 1_554 no
N8 N6 3.176(5) . 3_554 no
N1 H4O 1.62(5) . 2_655 no
N2 H2 2.65(4) . . no
N3 H7A 2.23(4) . 2_665 no
N4 H7O 1.47(7) . 3_555 no
N5 H8 2.66(4) . . no
N6 H8B 2.28(5) . 3_545 no
N7 H6B 2.95(7) . 3_554 no
C1 C13 3.375(5) . 1_556 no
C1 O4 3.407(4) . 2_655 no
C1 O3 3.342(4) . 2_655 no
C2 C17 3.596(5) . 1_556 no
C3 C17 3.474(4) . . no
C3 C15 3.474(4) . 1_556 no
C3 C16 3.588(5) . 1_556 no
C4 C17 3.579(5) . . no
C4 C25 3.600(4) . . no
C5 C13 3.475(5) . . no
C7 O1 3.390(4) . . no
C7 C23 3.454(5) . . no
C7 C24 3.568(5) . . no
C8 C23 3.526(5) . . no
C8 C24 3.528(5) . . no
C8 C25 3.589(5) . . no
C9 C22 3.599(5) . . no
C9 C21 3.577(5) . . no
C10 C22 3.485(5) . 1_556 no
C10 C23 3.395(5) . 1_556 no
C11 N8 3.350(6) . 1_556 no
C11 C23 3.394(5) . 1_556 no
C12 C21 3.543(5) . . no
C13 C5 3.475(5) . . no
C13 C1 3.375(5) . 1_554 no
C15 C25 3.564(4) . . no
C15 C3 3.474(4) . 1_554 no
C16 C3 3.588(5) . 1_554 no
C17 C4 3.579(5) . . no
C17 C2 3.596(5) . 1_554 no
C17 C3 3.474(4) . . no
C19 N1 3.332(4) . 2_654 no
C21 C9 3.577(5) . . no
C21 C12 3.543(5) . . no
C22 C9 3.599(5) . . no
C22 C10 3.485(5) . 1_554 no
C23 C11 3.394(5) . 1_554 no
C23 C10 3.395(5) . 1_554 no
C23 C7 3.454(5) . . no
C23 C8 3.526(5) . . no
C24 C8 3.528(5) . . no
C24 C7 3.568(5) . . no
C25 C15 3.564(4) . . no
C25 C4 3.600(4) . . no
C25 C8 3.589(5) . . no
C26 N4 3.327(4) . 3_544 no
C1 H4O 2.55(5) . 2_655 no
C1 H22 2.99(4) . 4_555 no
C2 H2N 2.64(3) . . no
C2 H22 2.96(4) . 4_555 no
C4 H25 3.00(4) . . no
C5 H4O 2.61(6) . 2_655 no
C7 H7O 2.42(7) . 3_555 no
C7 H15 2.78(4) . 1_556 no
C8 H5N 2.68(5) . . no
C8 H15 2.73(4) . 1_556 no
C10 H2 3.06(4) . 4_455 no
C11 H7O 2.44(7) . 3_555 no
C11 H1 2.95(3) . 4_455 no
C14 H25 2.86(4) . . no
C15 H25 2.91(4) . . no
C17 H10 2.98(4) . 4_554 no
C18 H10 2.78(4) . 4_554 no
C19 H5O 2.28(4) . . no
C22 H18 3.03(3) . 4_455 no
C24 H4 2.94(4) . . no
C25 H4 2.78(4) . . no
C26 H8O 2.02(7) . . no
H1 H4O 2.44(7) . 2_655 no
H1 C11 2.95(3) . 4_555 no
H1 O3 2.60(3) . 2_655 no
H2 N2 2.65(4) . . no
H2 C10 3.06(4) . 4_555 no
H2 H2N 2.22(5) . . no
H2 O2 2.90(4) . 4_555 no
H2N C2 2.64(3) . . no
H2N H2 2.22(5) . . no
H2N O8 2.21(4) . 4_555 no
H3A O1 2.62(7) . . no
H3A O2 2.15(7) . 3_554 no
H3B O1 2.65(7) . . no
H3B O8 2.78(7) . 3_555 no
H4 C25 2.78(4) . . no
H4 O1 2.54(3) . . no
H4 H25 2.37(6) . . no
H4 C24 2.94(4) . . no
H4O H1 2.44(7) . 2_654 no
H4O C5 2.61(6) . 2_654 no
H4O C1 2.55(5) . 2_654 no
H4O N1 1.62(5) . 2_654 no
H5 O7 2.73(4) . . no
H5N C8 2.68(5) . . no
H5N H5O 2.55(6) . 1_556 no
H5N O5 2.13(5) . 1_556 no
H5N H8 2.27(6) . . no
H5O O3 1.73(4) . . no
H5O H5N 2.55(6) . 1_554 no
H5O C19 2.28(4) . . no
H6A O1 2.19(6) . 3_545 no
H6A O2 2.73(6) . . no
H6B O6 2.67(7) . . no
H6B N7 2.95(7) . 3_545 no
H6B O2 2.79(7) . . no
H7 H7O 2.57(7) . 3_555 no
H7 O1 2.54(3) . . no
H7A N3 2.23(4) . 2_664 no
H7A H17 2.45(6) . . no
H7B H15 2.44(7) . . no
H7B O6 2.12(7) . 3_554 no
H7O H11 2.56(8) . 3_544 no
H7O N4 1.47(7) . 3_544 no
H7O C7 2.42(7) . 3_544 no
H7O C11 2.44(7) . 3_544 no
H7O H7 2.57(7) . 3_544 no
H8 N5 2.66(4) . . no
H8 H5N 2.27(6) . . no
H8A O3 2.31(4) . 3_555 no
H8A H22 2.31(5) . . no
H8B N6 2.28(5) . 3_554 no
H8B H24 2.39(7) . . no
H8O C26 2.02(7) . . no
H8O O6 1.52(6) . . no
H10 H18 2.50(5) . 4_456 no
H10 O2 2.58(3) . . no
H10 C18 2.78(4) . 4_456 no
H10 C17 2.98(4) . 4_456 no
H11 O4 2.61(4) . 4_456 no
H11 H7O 2.56(8) . 3_555 no
H15 C7 2.78(4) . 1_554 no
H15 C8 2.73(4) . 1_554 no
H15 H7B 2.44(7) . . no
H17 H7A 2.45(6) . . no
H18 H10 2.50(5) . 4_554 no
H18 H22 2.54(5) . 4_555 no
H18 C22 3.03(3) . 4_555 no
H18 O4 2.32(3) . . no
H22 H8A 2.31(5) . . no
H22 C1 2.99(4) . 4_455 no
H22 C2 2.96(4) . 4_455 no
H22 H18 2.54(5) . 4_455 no
H24 H8B 2.39(7) . . no
H25 O5 2.78(4) . . no
H25 O7 2.41(3) . . no
H25 C4 3.00(4) . . no
H25 C14 2.86(4) . . no
H25 C15 2.91(4) . . no
H25 H4 2.37(6) . . no

loop_
_geom_hbond_atom_site_label_D
_geom_hbond_atom_site_label_H
_geom_hbond_atom_site_label_A
_geom_hbond_distance_DH
_geom_hbond_distance_HA
_geom_hbond_distance_DA
_geom_hbond_angle_DHA
_geom_hbond_site_symmetry_A
_geom_hbond_publ_flag
N2 H2N O8 0.87(4) 2.21(4) 3.047(4) 162(4) 4_555 yes
N3 H3A O2 1.03(7) 2.15(7) 3.066(5) 148(5) 3_554 yes
O4 H4O N1 0.96(5) 1.62(5) 2.585(3) 175(11) 2_654 yes
N5 H5N O5 0.95(5) 2.13(5) 3.062(4) 168(5) 1_556 yes
O5 H5O O3 0.94(4) 1.73(4) 2.589(3) 151(3) . yes
N6 H6A O1 0.93(6) 2.19(6) 3.027(5) 149(5) 3_545 yes
N7 H7A N3 0.92(5) 2.23(4) 3.128(5) 165(4) 2_664 yes
N7 H7B O6 1.01(7) 2.12(7) 3.025(4) 147(5) 3_554 yes
O7 H7O N4 1.11(7) 1.47(7) 2.576(3) 179(9) 3_544 yes
N8 H8A O3 0.85(5) 2.31(4) 3.081(4) 151(3) 3_555 yes
N8 H8B N6 0.91(5) 2.28(5) 3.176(5) 167(4) 3_554 yes
O8 H8O O6 1.04(6) 1.52(6) 2.557(3) 172(6) . yes
C7 H7 O1 0.85(3) 2.54(3) 3.390(4) 179(4) . yes
C18 H18 O4 0.96(3) 2.32(3) 2.757(4) 107(2) . yes
C25 H25 O7 1.00(4) 2.41(3) 2.783(4) 101(2) . yes

loop_
_geom_torsion_atom_site_label_1
_geom_torsion_atom_site_label_2
_geom_torsion_atom_site_label_3
_geom_torsion_atom_site_label_4
_geom_torsion
_geom_torsion_site_symmetry_1
_geom_torsion_site_symmetry_2
_geom_torsion_site_symmetry_3
_geom_torsion_site_symmetry_4
_geom_torsion_publ_flag
C1 N1 C5 C4 0.6(5) . . . . no
C5 N1 C1 C2 -1.2(5) . . . . no
N3 N2 C6 C3 -179.3(4) . . . . no
N3 N2 C6 O1 0.1(7) . . . . no
C11 N4 C7 C8 -1.2(6) . . . . no
C7 N4 C11 C10 0.9(6) . . . . no
N6 N5 C12 C9 -177.5(4) . . . . no
N6 N5 C12 O2 2.3(6) . . . . no
C14 C13 C18 C17 -0.3(4) . . . . no
C19 C13 C18 C17 178.3(3) . . . . no
C19 C13 C14 O5 1.1(4) . . . . no
C14 C13 C19 O4 169.9(3) . . . . no
C18 C13 C19 O4 -8.6(5) . . . . no
C14 C13 C19 O3 -8.5(5) . . . . no
C18 C13 C14 O5 179.7(3) . . . . no
C19 C13 C14 C15 -177.9(3) . . . . no
C18 C13 C14 C15 0.7(4) . . . . no
C18 C13 C19 O3 173.0(3) . . . . no
C13 C14 C15 C16 0.4(5) . . . . no
O5 C14 C15 C16 -178.6(3) . . . . no
C14 C15 C16 C17 -1.9(5) . . . . no
C14 C15 C16 N7 -179.3(3) . . . . no
C15 C16 C17 C18 2.3(5) . . . . no
N7 C16 C17 C18 179.7(3) . . . . no
C16 C17 C18 C13 -1.2(5) . . . . no
C26 C20 C21 C22 174.4(3) . . . . no
C25 C20 C26 O7 -1.4(5) . . . . no
C26 C20 C21 O8 -4.9(5) . . . . no
C25 C20 C21 C22 -3.7(5) . . . . no
C26 C20 C25 C24 -174.5(3) . . . . no
C21 C20 C26 O6 -0.4(5) . . . . no
C21 C20 C25 C24 3.6(5) . . . . no
C25 C20 C26 O6 177.7(3) . . . . no
C25 C20 C21 O8 177.0(3) . . . . no
C21 C20 C26 O7 -179.4(3) . . . . no
O8 C21 C22 C23 -179.7(3) . . . . no
C20 C21 C22 C23 1.0(5) . . . . no
C21 C22 C23 C24 2.0(5) . . . . no
C21 C22 C23 N8 -178.9(4) . . . . no
N8 C23 C24 C25 178.7(4) . . . . no
C22 C23 C24 C25 -2.2(5) . . . . no
C23 C24 C25 C20 -0.6(5) . . . . no
N1 C1 C2 C3 0.9(5) . . . . no
C1 C2 C3 C4 0.1(5) . . . . no
C1 C2 C3 C6 179.4(3) . . . . no
C4 C3 C6 O1 23.8(5) . . . . no
C2 C3 C4 C5 -0.6(5) . . . . no
C4 C3 C6 N2 -156.7(4) . . . . no
C2 C3 C6 N2 23.9(5) . . . . no
C6 C3 C4 C5 -180.0(3) . . . . no
C2 C3 C6 O1 -155.5(4) . . . . no
C3 C4 C5 N1 0.3(5) . . . . no
N4 C7 C8 C9 0.3(5) . . . . no
C7 C8 C9 C10 1.0(5) . . . . no
C7 C8 C9 C12 178.8(3) . . . . no
C8 C9 C12 N5 28.1(5) . . . . no
C10 C9 C12 O2 26.2(5) . . . . no
C10 C9 C12 N5 -154.0(3) . . . . no
C8 C9 C12 O2 -151.7(4) . . . . no
C8 C9 C10 C11 -1.3(5) . . . . no
C12 C9 C10 C11 -179.2(3) . . . . no
C9 C10 C11 N4 0.4(5) . . . . no
